data_7038500
loop_
_publ_author_name
'Brouillet, Etienne V.'
'Kennedy, Alan R.'
'Koszinowski, Konrad'
'McLellan, Ross'
'Mulvey, Robert E.'
'Robertson, Stuart D.'

_publ_section_title
;
 Exposing elusive cationic magnesium-chloro aggregates in aluminate
 complexes through donor control.
;
_journal_issue 13
_journal_name_full 'Dalton transactions (Cambridge, England : 2003)'
_journal_page_first 5590
_journal_page_last 5597
_journal_paper_doi 10.1039/c6dt00531d
_journal_volume 45
_journal_year 2016
_chemical_formula_moiety 'C24 H48 Cl3 Mg2 O6, C15 H26 Al Cl3 N Si'
_chemical_formula_sum 'C39 H74 Al Cl6 Mg2 N O6 Si'
_chemical_formula_weight 969.42
_chemical_properties_physical 'Air-sensitive, Moisture-sensitive, Oxygen-sensitive'
_space_group_crystal_system monoclinic
_space_group_IT_number 14
_space_group_name_H-M_alt 'P 1 21/n 1'
_symmetry_Int_Tables_number 14
_symmetry_space_group_name_Hall '-P 2yn'
_symmetry_space_group_name_H-M 'P 1 21/n 1'
_atom_sites_solution_primary iterative
_audit_creation_date 2015-04-27
_audit_creation_method
;
Olex2 1.2
(compiled 2015.01.26 svn.r3150 for OlexSys, GUI svn.r4998)
;
_audit_update_record
;
2015-12-22 deposited with the CCDC.
2016-02-19 downloaded from the CCDC.
;
_cell_angle_alpha 90
_cell_angle_beta 110.428(5)
_cell_angle_gamma 90
_cell_formula_units_Z 4
_cell_length_a 19.5415(9)
_cell_length_b 13.8802(5)
_cell_length_c 19.5602(8)
_cell_measurement_reflns_used 21595
_cell_measurement_temperature 123.3
_cell_measurement_theta_max 28.8853
_cell_measurement_theta_min 3.1185
_cell_volume 4971.9(4)
_computing_cell_refinement
;
CrysAlisPro, Oxford Diffraction Ltd.,
Version 1.171.34.40 (release 27-08-2010 CrysAlis171 .NET)
(compiled Aug 27 2010,11:50:40)
;
_computing_data_collection
;
CrysAlisPro, Oxford Diffraction Ltd.,
Version 1.171.34.40 (release 27-08-2010 CrysAlis171 .NET)
(compiled Aug 27 2010,11:50:40)
;
_computing_data_reduction
;
CrysAlisPro, Oxford Diffraction Ltd.,
Version 1.171.34.40 (release 27-08-2010 CrysAlis171 .NET)
(compiled Aug 27 2010,11:50:40)
;
_computing_molecular_graphics 'Olex2 (Dolomanov et al., 2009)'
_computing_publication_material 'Olex2 (Dolomanov et al., 2009)'
_computing_structure_refinement 'olex2.refine (Bourhis et al., 2015)'
_computing_structure_solution 'olex2.solve (Bourhis et al., 2015)'
_diffrn_ambient_temperature 123.3
_diffrn_detector_area_resol_mean 16.0727
_diffrn_measured_fraction_theta_full 0.9984
_diffrn_measured_fraction_theta_max 0.9174
_diffrn_measurement_details
;
  1 omega   -5.00   83.00   1.0000   20.0000
omega____ theta____ kappa____ phi______ frames
    -       17.8052   77.0000  -90.0000 88

  2 omega  -49.00   42.00   1.0000   20.0000
omega____ theta____ kappa____ phi______ frames
    -      -18.6646   77.0000   60.0000 91

  3 omega  -18.00   27.00   1.0000   20.0000
omega____ theta____ kappa____ phi______ frames
    -      -18.6646   77.0000 -150.0000 45

  4 omega   -8.00   90.00   1.0000   20.0000
omega____ theta____ kappa____ phi______ frames
    -       17.8052   37.0000  150.0000 98

  5 omega  -52.00   48.00   1.0000   20.0000
omega____ theta____ kappa____ phi______ frames
    -       17.8052  -77.0000  150.0000 100

  6 omega  -12.00   42.00   1.0000   20.0000
omega____ theta____ kappa____ phi______ frames
    -       17.8052   77.0000   30.0000 54

  7 omega  -95.00  -32.00   1.0000   20.0000
omega____ theta____ kappa____ phi______ frames
    -      -18.6646  179.0000 -150.0000 63
;
_diffrn_measurement_device_type 'Xcalibur, Eos'
_diffrn_measurement_method '\w scans'
_diffrn_orient_matrix_UB_11 0.0278278000
_diffrn_orient_matrix_UB_12 0.0087415000
_diffrn_orient_matrix_UB_13 -0.0147064000
_diffrn_orient_matrix_UB_21 -0.0254611000
_diffrn_orient_matrix_UB_22 -0.0072830000
_diffrn_orient_matrix_UB_23 -0.0357269000
_diffrn_orient_matrix_UB_31 -0.0086375000
_diffrn_orient_matrix_UB_32 0.0498160000
_diffrn_orient_matrix_UB_33 -0.0026107000
_diffrn_radiation_monochromator graphite
_diffrn_radiation_type 'Mo K\a'
_diffrn_radiation_wavelength 0.71073
_diffrn_reflns_av_R_equivalents 0.0392
_diffrn_reflns_av_unetI/netI 0.0374
_diffrn_reflns_limit_h_max 25
_diffrn_reflns_limit_h_min -26
_diffrn_reflns_limit_k_max 17
_diffrn_reflns_limit_k_min -18
_diffrn_reflns_limit_l_max 26
_diffrn_reflns_limit_l_min -26
_diffrn_reflns_number 54746
_diffrn_reflns_theta_full 26.0000
_diffrn_reflns_theta_max 28.95
_diffrn_reflns_theta_min 3.12
_diffrn_source 'Enhance (Mo) X-ray Source'
_exptl_absorpt_coefficient_mu 0.454
_exptl_absorpt_correction_T_max 1.00000
_exptl_absorpt_correction_T_min 0.70489
_exptl_absorpt_correction_type multi-scan
_exptl_absorpt_process_details
;
CrysAlisPro, Oxford Diffraction Ltd.,
Version 1.171.34.40 (release 27-08-2010 CrysAlis171 .NET)
(compiled Aug 27 2010,11:50:40)
Empirical absorption correction using spherical harmonics,
 implemented in SCALE3 ABSPACK scaling algorithm.
;
_exptl_crystal_colour colourless
_exptl_crystal_colour_lustre dull
_exptl_crystal_colour_primary colourless
_exptl_crystal_density_diffrn 1.2950
_exptl_crystal_description block
_exptl_crystal_F_000 2069.1114
_exptl_crystal_size_max 0.25
_exptl_crystal_size_mid 0.2
_exptl_crystal_size_min 0.2
_refine_diff_density_max 0.6923
_refine_diff_density_min -0.6000
_refine_diff_density_rms 0.1008
_refine_ls_d_res_high 0.7342
_refine_ls_d_res_low 6.5192
_refine_ls_goodness_of_fit_ref 1.0521
_refine_ls_hydrogen_treatment mixed
_refine_ls_matrix_type full
_refine_ls_number_constraints 126
_refine_ls_number_parameters 521
_refine_ls_number_reflns 12079
_refine_ls_number_restraints 9
_refine_ls_restrained_S_all 1.0517
_refine_ls_R_factor_all 0.0621
_refine_ls_R_factor_gt 0.0406
_refine_ls_shift/su_max 0.0007
_refine_ls_shift/su_mean 0.0000
_refine_ls_structure_factor_coef Fsqd
_refine_ls_weighting_details 'w=1/[\s^2^(Fo^2^)+(0.0400P)^2^+3.2935P] where P=(Fo^2^+2Fc^2^)/3'
_refine_ls_weighting_scheme calc
_refine_ls_wR_factor_gt 0.0897
_refine_ls_wR_factor_ref 0.1011
_reflns_Friedel_coverage 0.0
_reflns_limit_h_max 15
_reflns_limit_h_min -26
_reflns_limit_k_max 18
_reflns_limit_k_min 0
_reflns_limit_l_max 26
_reflns_limit_l_min -14
_reflns_number_gt 9222
_reflns_number_total 12079
_reflns_threshold_expression I>=2u(I)
_cod_data_source_file c6dt00531d2.cif
_cod_data_source_block 1
_cod_depositor_comments 'Adding full bibliography for 7038500--7038504.cif.'
_cod_database_code 7038500
_reflns_odcompleteness_completeness 91.71
_reflns_odcompleteness_iscentric 1
_reflns_odcompleteness_theta 28.89
_olex2_refinement_description
;
;
_olex2_submission_original_sample_id evb035b
_olex2_submission_special_instructions 'No special instructions were received'

loop_
_space_group_symop_id
_space_group_symop_operation_xyz
1 x,y,z
2 -x+1/2,y+1/2,-z+1/2
3 -x,-y,-z
4 x-1/2,-y-1/2,z-1/2

loop_
_atom_site_label
_atom_site_type_symbol
_atom_site_fract_x
_atom_site_fract_y
_atom_site_fract_z
_atom_site_U_iso_or_equiv
_atom_site_adp_type
_atom_site_occupancy
_atom_site_refinement_flags_posn
_atom_site_disorder_group
Al1 Al 0.39795(3) 0.22808(4) 0.64520(3) 0.01729(12) Uani 1.000000 . .
Mg1 Mg 0.57046(4) 0.73856(5) 0.85658(3) 0.01879(14) Uani 1.000000 . .
Mg2 Mg 0.59706(4) 0.73484(5) 1.02491(3) 0.01931(14) Uani 1.000000 . .
Si1 Si 0.38442(3) 0.38248(4) 0.52623(3) 0.01744(11) Uani 1.000000 . .
Cl4 Cl 0.52777(3) 0.85504(3) 0.92928(3) 0.02375(11) Uani 1.000000 . .
Cl6 Cl 0.68885(3) 0.73779(4) 0.96235(3) 0.02486(11) Uani 1.000000 . .
Cl5 Cl 0.53282(3) 0.61375(3) 0.92674(3) 0.02485(11) Uani 1.000000 . .
Cl1 Cl 0.40316(3) 0.07420(4) 0.65777(3) 0.02697(12) Uani 1.000000 . .
Cl3 Cl 0.47951(3) 0.28752(4) 0.74175(3) 0.02819(12) Uani 1.000000 . .
Cl2 Cl 0.29400(3) 0.27381(4) 0.64959(3) 0.02707(12) Uani 1.000000 . .
O6 O 0.51580(8) 0.73023(9) 1.06990(7) 0.0218(3) Uani 1.000000 D .
O1 O 0.59829(7) 0.85422(9) 0.80163(7) 0.0191(3) Uani 1.000000 . .
O2 O 0.47171(7) 0.73268(10) 0.76936(7) 0.0234(3) Uani 1.000000 . .
O5 O 0.64821(8) 0.84642(10) 1.09624(7) 0.0252(3) Uani 1.000000 . .
O3 O 0.60729(8) 0.63782(10) 0.79952(7) 0.0228(3) Uani 1.000000 . .
O4 O 0.65172(9) 0.62912(10) 1.09804(8) 0.0278(3) Uani 1.000000 . .
N1 N 0.40981(8) 0.26804(11) 0.56157(8) 0.0155(3) Uani 1.000000 . .
C1 C 0.44131(10) 0.20595(13) 0.52138(9) 0.0162(4) Uani 1.000000 . .
C2 C 0.51733(11) 0.20481(13) 0.53684(10) 0.0186(4) Uani 1.000000 . .
C6 C 0.39591(11) 0.14679(14) 0.46513(10) 0.0194(4) Uani 1.000000 . .
C4 C 0.50177(12) 0.08928(15) 0.44005(11) 0.0265(5) Uani 1.000000 . .
H4 H 0.52230(12) 0.04982(15) 0.41250(11) 0.0318(5) Uiso 1.000000 R .
C5 C 0.42782(12) 0.08997(14) 0.42513(11) 0.0250(4) Uani 1.000000 . .
H5 H 0.39738(12) 0.05087(14) 0.38664(11) 0.0300(5) Uiso 1.000000 R .
C9 C 0.62641(12) 0.31880(16) 0.57686(13) 0.0310(5) Uani 1.000000 . .
H9a H 0.6595(5) 0.27330(17) 0.5658(8) 0.0465(7) Uiso 1.000000 GR .
H9b H 0.60146(13) 0.3578(9) 0.5336(5) 0.0465(7) Uiso 1.000000 GR .
H9c H 0.6545(6) 0.3610(8) 0.6170(3) 0.0465(7) Uiso 1.000000 GR .
C10 C 0.31407(11) 0.14219(14) 0.44618(10) 0.0221(4) Uani 1.000000 . .
H10 H 0.30096(11) 0.18572(14) 0.48046(10) 0.0265(5) Uiso 1.000000 R .
C19 C 0.54383(11) 0.92991(14) 0.77274(11) 0.0222(4) Uani 1.000000 . .
H19a H 0.52795(11) 0.93291(14) 0.71887(11) 0.0266(5) Uiso 1.000000 R .
H19b H 0.50057(11) 0.91881(14) 0.78697(11) 0.0266(5) Uiso 1.000000 R .
C11 C 0.27338(12) 0.17786(16) 0.36813(11) 0.0297(5) Uani 1.000000 . .
H11a H 0.2894(6) 0.2434(4) 0.3627(3) 0.0446(7) Uiso 1.000000 GR .
H11b H 0.2841(7) 0.1351(7) 0.33331(12) 0.0446(7) Uiso 1.000000 GR .
H11c H 0.22071(13) 0.1778(11) 0.3586(3) 0.0446(7) Uiso 1.000000 GR .
C18 C 0.58289(12) 1.02093(15) 0.80675(11) 0.0266(5) Uani 1.000000 . .
H18a H 0.55916(12) 1.07868(15) 0.77876(11) 0.0319(5) Uiso 1.000000 R .
H18b H 0.58561(12) 1.02776(15) 0.85801(11) 0.0319(5) Uiso 1.000000 R .
C3 C 0.54603(12) 0.14658(14) 0.49557(11) 0.0236(4) Uani 1.000000 . .
H3 H 0.59727(12) 0.14627(14) 0.50585(11) 0.0283(5) Uiso 1.000000 R .
C27 C 0.58934(12) 0.53630(14) 0.79517(11) 0.0263(4) Uani 1.000000 . .
H27a H 0.61337(12) 0.50430(14) 0.84279(11) 0.0316(5) Uiso 1.000000 R .
H27b H 0.53590(12) 0.52682(14) 0.78020(11) 0.0316(5) Uiso 1.000000 R .
C12 C 0.28940(12) 0.04002(16) 0.45629(12) 0.0297(5) Uani 1.000000 . .
H12a H 0.3019(8) -0.0042(2) 0.4234(6) 0.0445(7) Uiso 1.000000 GR .
H12b H 0.3141(6) 0.0195(4) 0.5069(2) 0.0445(7) Uiso 1.000000 GR .
H12c H 0.23645(17) 0.0395(3) 0.4450(8) 0.0445(7) Uiso 1.000000 GR .
C14 C 0.28388(11) 0.40037(15) 0.48245(12) 0.0289(5) Uani 1.000000 . .
H14a H 0.26475(17) 0.3563(8) 0.4410(5) 0.0434(7) Uiso 1.000000 GR .
H14b H 0.26011(14) 0.3872(11) 0.5181(3) 0.0434(7) Uiso 1.000000 GR .
H14c H 0.27398(12) 0.4670(3) 0.4653(7) 0.0434(7) Uiso 1.000000 GR .
C13 C 0.42624(12) 0.40751(15) 0.45564(11) 0.0281(5) Uani 1.000000 . .
H13a H 0.47954(13) 0.4042(11) 0.4780(2) 0.0422(7) Uiso 1.000000 GR .
H13b H 0.4093(7) 0.3595(7) 0.4166(4) 0.0422(7) Uiso 1.000000 GR .
H13c H 0.4119(7) 0.4720(5) 0.4353(6) 0.0422(7) Uiso 1.000000 GR .
C35 C 0.68000(13) 0.92990(16) 1.07427(13) 0.0326(5) Uani 1.000000 . .
H35a H 0.73399(13) 0.92697(16) 1.09463(13) 0.0391(6) Uiso 1.000000 R .
H35b H 0.66420(13) 0.93405(16) 1.02045(13) 0.0391(6) Uiso 1.000000 R .
C15 C 0.41337(12) 0.47445(15) 0.60044(11) 0.0275(5) Uani 1.000000 . .
H15a H 0.3899(6) 0.4608(6) 0.6362(4) 0.0412(7) Uiso 1.000000 GR .
H15b H 0.46653(15) 0.4721(7) 0.6245(5) 0.0412(7) Uiso 1.000000 GR .
H15c H 0.3989(7) 0.53867(18) 0.57959(16) 0.0412(7) Uiso 1.000000 GR .
C17 C 0.65751(12) 1.00377(15) 0.80179(11) 0.0270(5) Uani 1.000000 . .
H17a H 0.65735(12) 1.01680(15) 0.75197(11) 0.0325(5) Uiso 1.000000 R .
H17b H 0.69507(12) 1.04447(15) 0.83704(11) 0.0325(5) Uiso 1.000000 R .
C23 C 0.46451(12) 0.72402(16) 0.69281(11) 0.0265(5) Uani 1.000000 . .
H23a H 0.50064(12) 0.76546(16) 0.68189(11) 0.0318(5) Uiso 1.000000 R .
H23b H 0.47206(12) 0.65649(16) 0.68077(11) 0.0318(5) Uiso 1.000000 R .
C26 C 0.61775(12) 0.49697(16) 0.73831(12) 0.0293(5) Uani 1.000000 . .
H26a H 0.62907(12) 0.42741(16) 0.74592(12) 0.0351(6) Uiso 1.000000 R .
H26b H 0.58216(12) 0.50697(16) 0.68847(12) 0.0351(6) Uiso 1.000000 R .
C25 C 0.68645(12) 0.55585(16) 0.75092(12) 0.0300(5) Uani 1.000000 . .
H25a H 0.72854(12) 0.52735(16) 0.79008(12) 0.0360(6) Uiso 1.000000 R .
H25b H 0.69831(12) 0.56053(16) 0.70578(12) 0.0360(6) Uiso 1.000000 R .
C7 C 0.56984(11) 0.26304(14) 0.59898(11) 0.0212(4) Uani 1.000000 . .
H7 H 0.54065(11) 0.31058(14) 0.61580(11) 0.0255(5) Uiso 1.000000 R .
C24 C 0.66687(12) 0.65370(17) 0.77330(13) 0.0317(5) Uani 1.000000 . .
H24a H 0.65179(12) 0.69819(17) 0.73108(13) 0.0380(6) Uiso 1.000000 R .
H24b H 0.70927(12) 0.68199(17) 0.81223(13) 0.0380(6) Uiso 1.000000 R .
C16 C 0.67049(11) 0.89797(15) 0.82084(12) 0.0279(5) Uani 1.000000 . .
H16a H 0.69829(11) 0.88984(15) 0.87356(12) 0.0335(6) Uiso 1.000000 R .
H16b H 0.69835(11) 0.86783(15) 0.79283(12) 0.0335(6) Uiso 1.000000 R .
C8 C 0.60889(12) 0.19579(17) 0.66310(11) 0.0308(5) Uani 1.000000 . .
H8a H 0.57256(12) 0.1613(8) 0.6779(6) 0.0462(7) Uiso 1.000000 GR .
H8b H 0.6387(7) 0.1493(7) 0.6481(3) 0.0462(7) Uiso 1.000000 GR .
H8c H 0.6404(7) 0.2339(2) 0.7043(3) 0.0462(7) Uiso 1.000000 GR .
C31 C 0.69032(15) 0.54904(18) 1.08093(14) 0.0411(6) Uani 1.000000 . .
H31a H 0.66891(15) 0.53240(18) 1.02852(14) 0.0493(7) Uiso 1.000000 R .
H31b H 0.74256(15) 0.56501(18) 1.09271(14) 0.0493(7) Uiso 1.000000 R .
C28 C 0.66072(14) 0.61870(17) 1.17422(12) 0.0338(5) Uani 1.000000 . .
H28a H 0.70721(14) 0.64818(17) 1.20559(12) 0.0405(6) Uiso 1.000000 R .
H28b H 0.61991(14) 0.64992(17) 1.18471(12) 0.0405(6) Uiso 1.000000 R .
C32 C 0.64928(12) 0.86747(15) 1.16890(11) 0.0247(4) Uani 1.000000 . .
H32a H 0.61181(12) 0.82934(15) 1.18029(11) 0.0297(5) Uiso 1.000000 R .
H32b H 0.69778(12) 0.85300(15) 1.20568(11) 0.0297(5) Uiso 1.000000 R .
C33 C 0.63262(14) 0.97458(16) 1.16762(13) 0.0363(5) Uani 1.000000 . .
H33a H 0.58030(14) 0.98556(16) 1.15945(13) 0.0435(7) Uiso 1.000000 R .
H33b H 0.66238(14) 1.00560(16) 1.21407(13) 0.0435(7) Uiso 1.000000 R .
C29 C 0.66111(16) 0.51272(18) 1.18719(14) 0.0429(6) Uani 1.000000 . .
H29a H 0.69721(16) 0.49590(18) 1.23551(14) 0.0515(8) Uiso 1.000000 R .
H29b H 0.61227(16) 0.49032(18) 1.18495(14) 0.0515(8) Uiso 1.000000 R .
C30 C 0.6818(2) 0.4681(2) 1.12669(18) 0.0648(10) Uani 1.000000 . .
H30a H 0.6432(2) 0.4234(2) 1.09748(18) 0.0778(12) Uiso 1.000000 R .
H30b H 0.7282(2) 0.4318(2) 1.14711(18) 0.0778(12) Uiso 1.000000 R .
C34 C 0.65247(19) 1.01364(18) 1.10444(17) 0.0534(8) Uani 1.000000 . .
H34a H 0.69065(19) 1.06385(18) 1.12163(17) 0.0641(9) Uiso 1.000000 R .
H34b H 0.60908(19) 1.04203(18) 1.06683(17) 0.0641(9) Uiso 1.000000 R .
C36 C 0.47210(11) 0.81319(16) 1.07314(12) 0.0281(5) Uani 1.000000 D .
H36a H 0.47911(11) 0.83118(16) 1.12412(12) 0.0338(6) Uiso 0.773(5) R 1
H36b H 0.48316(11) 0.86937(16) 1.04759(12) 0.0338(6) Uiso 0.773(5) R 1
H36c H 0.49249(11) 0.84209(16) 1.12240(12) 0.0338(6) Uiso 0.227(5) R 2
H36d H 0.47583(11) 0.86186(16) 1.03761(12) 0.0338(6) Uiso 0.227(5) R 2
C39 C 0.47761(19) 0.6407(3) 1.0739(3) 0.0267(8) Uani 0.773(5) D 1
H39a H 0.47773(19) 0.5956(3) 1.0347(3) 0.0321(10) Uiso 0.773(5) R 1
H39b H 0.50074(19) 0.6087(3) 1.1217(3) 0.0321(10) Uiso 0.773(5) R 1
C39A C 0.4619(6) 0.6558(10) 1.0610(13) 0.0267(8) Uani 0.227(5) D 2
H39c H 0.4721(6) 0.6005(10) 1.0341(13) 0.0321(10) Uiso 0.227(5) R 2
H39d H 0.4628(6) 0.6329(10) 1.1092(13) 0.0321(10) Uiso 0.227(5) R 2
C38 C 0.40034(17) 0.6726(2) 1.0640(2) 0.0420(9) Uani 0.773(5) D 1
H38a H 0.36388(17) 0.6301(2) 1.0293(2) 0.0503(10) Uiso 0.773(5) R 1
H38b H 0.39210(17) 0.6725(2) 1.1111(2) 0.0503(10) Uiso 0.773(5) R 1
C37 C 0.39592(19) 0.7749(3) 1.0336(2) 0.0470(11) Uani 0.773(5) D 1
H37a H 0.35872(19) 0.8136(3) 1.0450(2) 0.0564(13) Uiso 0.773(5) R 1
H37b H 0.38439(19) 0.7742(3) 0.9802(2) 0.0564(13) Uiso 0.773(5) R 1
C20 C 0.39953(12) 0.74408(17) 0.77446(13) 0.0321(5) Uani 1.000000 . .
H20a H 0.39252(12) 0.69843(17) 0.81035(13) 0.0385(6) Uiso 1.000000 R .
H20b H 0.39254(12) 0.81057(17) 0.78913(13) 0.0385(6) Uiso 1.000000 R .
C22 C 0.38788(13) 0.75644(18) 0.65016(13) 0.0380(6) Uani 1.000000 . .
H22a H 0.38505(13) 0.82731(18) 0.64413(13) 0.0455(7) Uiso 1.000000 R .
H22b H 0.36907(13) 0.72545(18) 0.60155(13) 0.0455(7) Uiso 1.000000 R .
C21 C 0.34719(13) 0.7224(2) 0.69854(14) 0.0449(6) Uani 1.000000 . .
H21a H 0.33654(13) 0.6526(2) 0.69211(14) 0.0539(8) Uiso 1.000000 R .
H21b H 0.30078(13) 0.7581(2) 0.68813(14) 0.0539(8) Uiso 1.000000 R .
C38A C 0.3882(6) 0.6987(9) 1.0187(7) 0.0420(9) Uani 0.227(5) D 2
H38c H 0.3823(6) 0.7091(9) 0.9668(7) 0.0503(10) Uiso 0.227(5) R 2
H38d H 0.3479(6) 0.6575(9) 1.0215(7) 0.0503(10) Uiso 0.227(5) R 2
C37A C 0.3917(5) 0.7937(11) 1.0585(9) 0.0470(11) Uani 0.227(5) D 2
H37c H 0.3808(5) 0.7860(11) 1.1040(9) 0.0564(13) Uiso 0.227(5) R 2
H37d H 0.3596(5) 0.8435(11) 1.0271(9) 0.0564(13) Uiso 0.227(5) R 2

loop_
_atom_site_aniso_label
_atom_site_aniso_U_11
_atom_site_aniso_U_22
_atom_site_aniso_U_33
_atom_site_aniso_U_12
_atom_site_aniso_U_13
_atom_site_aniso_U_23
Al1 0.0205(3) 0.0181(3) 0.0144(3) 0.0025(2) 0.0076(2) 0.0007(2)
Mg1 0.0233(3) 0.0174(3) 0.0180(3) 0.0005(3) 0.0102(3) 0.0004(2)
Mg2 0.0272(4) 0.0158(3) 0.0186(3) 0.0008(3) 0.0127(3) 0.0009(2)
Si1 0.0205(3) 0.0148(2) 0.0156(2) 0.0004(2) 0.0045(2) 0.00006(19)
Cl4 0.0340(3) 0.0200(2) 0.0215(2) 0.00628(19) 0.0150(2) 0.00308(18)
Cl6 0.0245(2) 0.0325(3) 0.0199(2) 0.0024(2) 0.01068(19) 0.00379(19)
Cl5 0.0385(3) 0.0183(2) 0.0231(2) -0.0047(2) 0.0175(2) -0.00171(18)
Cl1 0.0387(3) 0.0192(2) 0.0266(2) 0.0063(2) 0.0158(2) 0.00563(19)
Cl3 0.0299(3) 0.0384(3) 0.0145(2) -0.0033(2) 0.00545(19) -0.0032(2)
Cl2 0.0254(3) 0.0306(3) 0.0297(3) 0.0068(2) 0.0153(2) 0.0023(2)
O6 0.0286(8) 0.0157(7) 0.0263(7) -0.0012(5) 0.0163(6) -0.0013(5)
O1 0.0181(7) 0.0181(7) 0.0213(7) 0.0008(5) 0.0072(5) 0.0030(5)
O2 0.0224(7) 0.0264(8) 0.0229(7) -0.0021(6) 0.0096(6) -0.0006(6)
O5 0.0376(8) 0.0202(7) 0.0228(7) -0.0074(6) 0.0166(6) -0.0018(6)
O3 0.0272(8) 0.0200(7) 0.0260(7) 0.0011(6) 0.0154(6) -0.0003(6)
O4 0.0455(9) 0.0216(7) 0.0224(7) 0.0120(6) 0.0195(7) 0.0049(6)
N1 0.0186(8) 0.0148(7) 0.0142(7) 0.0018(6) 0.0069(6) -0.0000(6)
C1 0.0230(10) 0.0134(9) 0.0140(8) 0.0017(7) 0.0087(7) 0.0029(7)
C2 0.0247(10) 0.0139(9) 0.0188(9) 0.0019(7) 0.0097(8) 0.0044(7)
C6 0.0273(10) 0.0160(9) 0.0163(9) -0.0002(8) 0.0094(8) 0.0013(7)
C4 0.0409(13) 0.0211(10) 0.0243(10) 0.0064(9) 0.0202(9) -0.0002(8)
C5 0.0373(12) 0.0198(10) 0.0191(9) -0.0026(9) 0.0114(9) -0.0032(8)
C9 0.0270(11) 0.0294(12) 0.0379(12) -0.0030(9) 0.0129(10) -0.0003(10)
C10 0.0271(11) 0.0208(10) 0.0181(9) -0.0030(8) 0.0076(8) -0.0034(8)
C19 0.0222(10) 0.0207(10) 0.0235(10) 0.0042(8) 0.0079(8) 0.0054(8)
C11 0.0334(12) 0.0300(12) 0.0231(10) -0.0031(9) 0.0065(9) -0.0004(9)
C18 0.0387(12) 0.0182(10) 0.0250(10) 0.0008(9) 0.0139(9) 0.0008(8)
C3 0.0262(11) 0.0233(10) 0.0257(10) 0.0065(8) 0.0146(8) 0.0045(8)
C27 0.0364(12) 0.0180(10) 0.0268(11) 0.0019(8) 0.0139(9) -0.0001(8)
C12 0.0310(12) 0.0288(11) 0.0283(11) -0.0078(9) 0.0090(9) 0.0004(9)
C14 0.0268(11) 0.0254(11) 0.0284(11) 0.0063(9) 0.0018(9) 0.0031(9)
C13 0.0383(12) 0.0214(11) 0.0255(10) 0.0010(9) 0.0123(9) 0.0063(8)
C35 0.0391(13) 0.0285(12) 0.0331(12) -0.0131(10) 0.0163(10) 0.0002(9)
C15 0.0347(12) 0.0186(10) 0.0254(10) 0.0007(8) 0.0058(9) -0.0038(8)
C17 0.0301(11) 0.0257(11) 0.0240(10) -0.0068(9) 0.0078(9) 0.0007(8)
C23 0.0293(11) 0.0280(11) 0.0206(10) -0.0025(9) 0.0067(8) -0.0034(8)
C26 0.0349(12) 0.0278(11) 0.0268(11) 0.0042(9) 0.0130(9) -0.0035(9)
C25 0.0257(11) 0.0355(12) 0.0293(11) 0.0089(9) 0.0101(9) -0.0015(9)
C7 0.0201(10) 0.0217(10) 0.0218(9) 0.0024(8) 0.0071(8) -0.0000(8)
C24 0.0305(12) 0.0340(12) 0.0392(13) -0.0012(9) 0.0231(10) -0.0035(10)
C16 0.0212(10) 0.0266(11) 0.0352(12) -0.0030(8) 0.0090(9) 0.0056(9)
C8 0.0283(12) 0.0363(13) 0.0251(11) 0.0050(9) 0.0058(9) 0.0046(9)
C31 0.0553(16) 0.0348(13) 0.0399(14) 0.0225(12) 0.0250(12) 0.0035(11)
C28 0.0474(14) 0.0327(12) 0.0248(11) 0.0060(10) 0.0171(10) 0.0056(9)
C32 0.0324(12) 0.0237(11) 0.0181(9) -0.0007(8) 0.0090(8) -0.0002(8)
C33 0.0494(15) 0.0243(12) 0.0411(13) -0.0017(10) 0.0233(12) -0.0057(10)
C29 0.0582(17) 0.0336(13) 0.0399(14) 0.0133(12) 0.0209(13) 0.0142(11)
C30 0.112(3) 0.0320(15) 0.068(2) 0.0278(16) 0.054(2) 0.0138(14)
C34 0.082(2) 0.0237(13) 0.075(2) 0.0010(13) 0.0529(18) 0.0078(13)
C36 0.0302(12) 0.0280(11) 0.0324(11) 0.0112(9) 0.0188(9) 0.0069(9)
C39 0.038(2) 0.0203(17) 0.029(3) -0.0084(15) 0.0203(18) -0.0025(13)
C39A 0.038(2) 0.0203(17) 0.029(3) -0.0084(15) 0.0203(18) -0.0025(13)
C38 0.0326(17) 0.050(2) 0.044(2) -0.0139(14) 0.0140(16) -0.0046(16)
C37 0.0280(15) 0.063(3) 0.051(3) 0.0102(15) 0.0159(16) 0.015(2)
C20 0.0255(11) 0.0338(13) 0.0408(13) -0.0012(9) 0.0164(10) 0.0006(10)
C22 0.0315(13) 0.0416(14) 0.0337(12) 0.0005(10) 0.0025(10) 0.0065(11)
C21 0.0262(12) 0.0523(17) 0.0493(15) -0.0020(11) 0.0046(11) 0.0078(13)
C38A 0.0326(17) 0.050(2) 0.044(2) -0.0139(14) 0.0140(16) -0.0046(16)
C37A 0.0280(15) 0.063(3) 0.051(3) 0.0102(15) 0.0159(16) 0.015(2)

loop_
_atom_type_symbol
_atom_type_scat_dispersion_real
_atom_type_scat_dispersion_imag
_atom_type_scat_Cromer_Mann_a1
_atom_type_scat_Cromer_Mann_a2
_atom_type_scat_Cromer_Mann_a3
_atom_type_scat_Cromer_Mann_a4
_atom_type_scat_Cromer_Mann_b1
_atom_type_scat_Cromer_Mann_b2
_atom_type_scat_Cromer_Mann_b3
_atom_type_scat_Cromer_Mann_b4
_atom_type_scat_Cromer_Mann_c
_atom_type_scat_source
_atom_type_scat_dispersion_source
C 0.00347 0.00161 2.31000 1.02000 1.58860 0.86500 20.84390 10.20750 0.56870 51.65120 0.215599998832 'International Tables Volume C Table 6.1.1.4 (pp. 500-502)' 'Henke, Gullikson and Davis, At. Data and Nucl. Data Tables, 1993, 54, 2'
Cl 0.14873 0.16029 11.46040 7.19640 6.25560 1.64550 0.01040 1.16620 18.51940 47.77840 -9.55739974976 'International Tables Volume C Table 6.1.1.4 (pp. 500-502)' 'Henke, Gullikson and Davis, At. Data and Nucl. Data Tables, 1993, 54, 2'
H 0.00000 0.00000 0.49300 0.32291 0.14019 0.04081 10.51090 26.12570 3.14236 57.79970 0.0030380000826 'International Tables Volume C Table 6.1.1.4 (pp. 500-502)' 'Henke, Gullikson and Davis, At. Data and Nucl. Data Tables, 1993, 54, 2'
Mg 0.05139 0.03789 5.42040 2.17350 1.22690 2.30730 2.82750 79.26110 0.38080 7.19370 0.858399987221 'International Tables Volume C Table 6.1.1.4 (pp. 500-502)' 'Henke, Gullikson and Davis, At. Data and Nucl. Data Tables, 1993, 54, 2'
O 0.01158 0.00611 3.04850 2.28680 1.54630 0.86700 13.27710 5.70110 0.32390 32.90890 0.250800013542 'International Tables Volume C Table 6.1.1.4 (pp. 500-502)' 'Henke, Gullikson and Davis, At. Data and Nucl. Data Tables, 1993, 54, 2'
Al 0.06440 0.05171 6.42020 1.90020 1.59360 1.96460 3.03870 0.74260 31.54720 85.08860 1.11510002613 'International Tables Volume C Table 6.1.1.4 (pp. 500-502)' 'Henke, Gullikson and Davis, At. Data and Nucl. Data Tables, 1993, 54, 2'
Si 0.08192 0.07060 6.29150 3.03530 1.98910 1.54100 2.43860 32.33370 0.67850 81.69370 1.14069998264 'International Tables Volume C Table 6.1.1.4 (pp. 500-502)' 'Henke, Gullikson and Davis, At. Data and Nucl. Data Tables, 1993, 54, 2'
N 0.00653 0.00323 12.21260 3.13220 2.01250 1.16630 0.00570 9.89330 28.99750 0.58260 -11.5290002823 'International Tables Volume C Table 6.1.1.4 (pp. 500-502)' 'Henke, Gullikson and Davis, At. Data and Nucl. Data Tables, 1993, 54, 2'

loop_
_geom_angle_atom_site_label_1
_geom_angle_atom_site_label_2
_geom_angle_atom_site_label_3
_geom_angle
Cl3 Al1 Cl1 106.74(3)
Cl2 Al1 Cl1 107.19(3)
Cl2 Al1 Cl3 105.65(3)
N1 Al1 Cl1 113.00(6)
N1 Al1 Cl3 112.50(6)
N1 Al1 Cl2 111.32(6)
Cl4 Mg1 Mg2 51.51(2)
Cl6 Mg1 Mg2 50.91(2)
Cl6 Mg1 Cl4 85.87(3)
Cl5 Mg1 Mg2 51.80(2)
Cl5 Mg1 Cl4 85.06(3)
Cl5 Mg1 Cl6 84.65(3)
O1 Mg1 Mg2 124.62(5)
O1 Mg1 Cl4 89.66(4)
O1 Mg1 Cl6 95.51(4)
O1 Mg1 Cl5 174.70(5)
O2 Mg1 Mg2 128.54(5)
O2 Mg1 Cl4 95.40(5)
O2 Mg1 Cl6 177.46(5)
O2 Mg1 Cl5 93.27(5)
O2 Mg1 O1 86.69(6)
O3 Mg1 Mg2 126.26(5)
O3 Mg1 Cl4 177.72(5)
O3 Mg1 Cl6 92.73(5)
O3 Mg1 Cl5 93.02(5)
O3 Mg1 O1 92.26(6)
O3 Mg1 O2 85.92(6)
Cl4 Mg2 Mg1 50.440(19)
Cl6 Mg2 Mg1 51.15(2)
Cl6 Mg2 Cl4 85.25(2)
Cl5 Mg2 Mg1 50.247(19)
Cl5 Mg2 Cl4 83.15(3)
Cl5 Mg2 Cl6 83.69(2)
O6 Mg2 Mg1 125.05(5)
O6 Mg2 Cl4 92.46(5)
O6 Mg2 Cl6 176.11(5)
O6 Mg2 Cl5 92.93(5)
O5 Mg2 Mg1 123.47(5)
O5 Mg2 Cl4 90.73(5)
O5 Mg2 Cl6 93.27(5)
O5 Mg2 Cl5 173.36(5)
O5 Mg2 O6 89.90(6)
O4 Mg2 Mg1 126.29(5)
O4 Mg2 Cl4 176.14(5)
O4 Mg2 Cl6 93.71(5)
O4 Mg2 Cl5 93.05(5)
O4 Mg2 O6 88.37(6)
O4 Mg2 O5 93.03(6)
C14 Si1 N1 114.45(9)
C13 Si1 N1 109.09(9)
C13 Si1 C14 107.37(10)
C15 Si1 N1 110.46(8)
C15 Si1 C14 104.52(10)
C15 Si1 C13 110.85(10)
Mg2 Cl4 Mg1 78.05(2)
Mg2 Cl6 Mg1 77.94(3)
Mg2 Cl5 Mg1 77.95(2)
C36 O6 Mg2 123.11(12)
C19 O1 Mg1 117.54(11)
C16 O1 Mg1 125.74(11)
C16 O1 C19 107.97(14)
C23 O2 Mg1 124.98(12)
C20 O2 Mg1 125.57(13)
C20 O2 C23 109.29(16)
C35 O5 Mg2 123.30(12)
C32 O5 Mg2 130.25(12)
C32 O5 C35 105.64(15)
C27 O3 Mg1 124.54(12)
C24 O3 Mg1 124.34(12)
C24 O3 C27 109.67(15)
C31 O4 Mg2 124.78(13)
C28 O4 Mg2 129.19(13)
C28 O4 C31 106.02(16)
Si1 N1 Al1 121.98(9)
C1 N1 Al1 121.43(12)
C1 N1 Si1 116.59(12)
C2 C1 N1 120.57(16)
C6 C1 N1 120.09(16)
C6 C1 C2 119.33(17)
C3 C2 C1 119.37(18)
C7 C2 C1 122.17(17)
C7 C2 C3 118.44(18)
C5 C6 C1 118.80(18)
C10 C6 C1 122.63(17)
C10 C6 C5 118.57(17)
C5 C4 H4 120.39(12)
C3 C4 H4 120.39(12)
C3 C4 C5 119.22(19)
C4 C5 C6 121.77(19)
H5 C5 C6 119.12(12)
H5 C5 C4 119.12(12)
H9b C9 H9a 109.5
H9c C9 H9a 109.5
H9c C9 H9b 109.5
C7 C9 H9a 109.5
C7 C9 H9b 109.5
C7 C9 H9c 109.5
H10 C10 C6 107.87(10)
C11 C10 C6 111.49(17)
C11 C10 H10 107.87(11)
C12 C10 C6 111.15(17)
C12 C10 H10 107.87(11)
C12 C10 C11 110.45(16)
H19a C19 O1 110.93(9)
H19b C19 O1 110.93(9)
H19b C19 H19a 109.0
C18 C19 O1 104.12(15)
C18 C19 H19a 110.93(11)
C18 C19 H19b 110.93(11)
H11a C11 C10 109.5
H11b C11 C10 109.5
H11b C11 H11a 109.5
H11c C11 C10 109.5
H11c C11 H11a 109.5
H11c C11 H11b 109.5
H18a C18 C19 111.57(11)
H18b C18 C19 111.57(11)
H18b C18 H18a 109.4
C17 C18 C19 101.00(16)
C17 C18 H18a 111.57(11)
C17 C18 H18b 111.57(11)
C4 C3 C2 121.50(19)
H3 C3 C2 119.25(12)
H3 C3 C4 119.25(12)
H27a C27 O3 110.84(10)
H27b C27 O3 110.84(10)
H27b C27 H27a 108.9
C26 C27 O3 104.58(17)
C26 C27 H27a 110.84(12)
C26 C27 H27b 110.84(12)
H12a C12 C10 109.5
H12b C12 C10 109.5
H12b C12 H12a 109.5
H12c C12 C10 109.5
H12c C12 H12a 109.5
H12c C12 H12b 109.5
H14a C14 Si1 109.5
H14b C14 Si1 109.5
H14b C14 H14a 109.5
H14c C14 Si1 109.5
H14c C14 H14a 109.5
H14c C14 H14b 109.5
H13a C13 Si1 109.5
H13b C13 Si1 109.5
H13b C13 H13a 109.5
H13c C13 Si1 109.5
H13c C13 H13a 109.5
H13c C13 H13b 109.5
H35a C35 O5 110.79(12)
H35b C35 O5 110.79(11)
H35b C35 H35a 108.9
C34 C35 O5 104.80(18)
C34 C35 H35a 110.79(16)
C34 C35 H35b 110.79(15)
H15a C15 Si1 109.5
H15b C15 Si1 109.5
H15b C15 H15a 109.5
H15c C15 Si1 109.5
H15c C15 H15a 109.5
H15c C15 H15b 109.5
H17a C17 C18 111.24(11)
H17b C17 C18 111.24(11)
H17b C17 H17a 109.1
C16 C17 C18 102.66(17)
C16 C17 H17a 111.24(12)
C16 C17 H17b 111.24(11)
H23a C23 O2 110.67(10)
H23b C23 O2 110.67(10)
H23b C23 H23a 108.8
C22 C23 O2 105.36(18)
C22 C23 H23a 110.67(13)
C22 C23 H23b 110.67(13)
H26a C26 C27 111.25(12)
H26b C26 C27 111.25(12)
H26b C26 H26a 109.2
C25 C26 C27 102.58(17)
C25 C26 H26a 111.25(12)
C25 C26 H26b 111.25(12)
H25a C25 C26 111.09(12)
H25b C25 C26 111.09(12)
H25b C25 H25a 109.1
C24 C25 C26 103.38(17)
C24 C25 H25a 111.09(12)
C24 C25 H25b 111.09(12)
C9 C7 C2 113.28(17)
H7 C7 C2 108.08(10)
H7 C7 C9 108.08(11)
C8 C7 C2 109.52(17)
C8 C7 C9 109.64(17)
C8 C7 H7 108.08(11)
C25 C24 O3 106.37(17)
H24a C24 O3 110.46(11)
H24a C24 C25 110.46(12)
H24b C24 O3 110.46(11)
H24b C24 C25 110.46(12)
H24b C24 H24a 108.6
C17 C16 O1 106.03(16)
H16a C16 O1 110.53(10)
H16a C16 C17 110.53(12)
H16b C16 O1 110.53(10)
H16b C16 C17 110.53(12)
H16b C16 H16a 108.7
H8a C8 C7 109.5
H8b C8 C7 109.5
H8b C8 H8a 109.5
H8c C8 C7 109.5
H8c C8 H8a 109.5
H8c C8 H8b 109.5
H31a C31 O4 110.66(12)
H31b C31 O4 110.66(14)
H31b C31 H31a 108.8
C30 C31 O4 105.4(2)
C30 C31 H31a 110.66(18)
C30 C31 H31b 110.66(19)
H28a C28 O4 110.66(12)
H28b C28 O4 110.66(11)
H28b C28 H28a 108.8
C29 C28 O4 105.40(19)
C29 C28 H28a 110.66(15)
C29 C28 H28b 110.66(14)
H32a C32 O5 110.83(10)
H32b C32 O5 110.83(11)
H32b C32 H32a 108.9
C33 C32 O5 104.61(16)
C33 C32 H32a 110.83(13)
C33 C32 H32b 110.83(13)
H33a C33 C32 110.88(13)
H33b C33 C32 110.88(12)
H33b C33 H33a 108.9
C34 C33 C32 104.38(19)
C34 C33 H33a 110.88(16)
C34 C33 H33b 110.88(16)
H29a C29 C28 110.76(14)
H29b C29 C28 110.76(15)
H29b C29 H29a 108.8
C30 C29 C28 104.9(2)
C30 C29 H29a 110.76(17)
C30 C29 H29b 110.76(19)
C29 C30 C31 106.2(2)
H30a C30 C31 110.48(19)
H30a C30 C29 110.48(19)
H30b C30 C31 110.48(17)
H30b C30 C29 110.48(17)
H30b C30 H30a 108.7
C33 C34 C35 105.9(2)
H34a C34 C35 110.55(15)
H34a C34 C33 110.55(16)
H34b C34 C35 110.55(16)
H34b C34 C33 110.55(16)
H34b C34 H34a 108.7
H36b C36 H36a 109.4
H36d C36 H36c 107.7
C37 C36 H36a 111.61(18)
C37 C36 H36b 111.61(18)
C37A C36 H36c 107.1(6)
C37A C36 H36d 108.3(7)
H39b C39 H39a 108.9
C38 C39 H39a 110.9(3)
C38 C39 H39b 110.9(2)
H39d C39A H39c 108.498507330(15)
C38A C39A H39c 110.2(10)
C38A C39A H39d 110.2(10)
H38a C38 C39 111.0(2)
H38b C38 C39 111.0(3)
H38b C38 H38a 109.0
C37 C38 C39 103.9(3)
C37 C38 H38a 111.0(2)
C37 C38 H38b 111.0(2)
H37a C37 C38 111.3(2)
H37b C37 C38 111.3(2)
H37b C37 H37a 109.2
H20a C20 O2 110.85(11)
H20b C20 O2 110.85(11)
H20b C20 H20a 108.9
C21 C20 O2 104.51(18)
C21 C20 H20a 110.85(13)
C21 C20 H20b 110.85(14)
H22a C22 C23 111.48(13)
H22b C22 C23 111.48(13)
H22b C22 H22a 109.3
C21 C22 C23 101.47(19)
C21 C22 H22a 111.48(15)
C21 C22 H22b 111.48(14)
C22 C21 C20 103.30(19)
H21a C21 C20 111.10(14)
H21a C21 C22 111.10(15)
H21b C21 C20 111.10(14)
H21b C21 C22 111.10(14)
H21b C21 H21a 109.1
H38c C38A C39A 111.5(11)
H38d C38A C39A 111.5(7)
H38d C38A H38c 109.322747725(18)
C37A C38A C39A 101.4(12)
C37A C38A H38c 111.5(9)
C37A C38A H38d 111.5(6)
H37c C37A C38A 112.5(9)
H37d C37A C38A 112.5(9)
H37d C37A H37c 110.0

loop_
_geom_bond_atom_site_label_1
_geom_bond_atom_site_label_2
_geom_bond_distance
Al1 Cl1 2.1483(7)
Al1 Cl3 2.1648(7)
Al1 Cl2 2.1582(7)
Al1 N1 1.8172(16)
Mg1 Mg2 3.1494(9)
Mg1 Cl4 2.4819(8)
Mg1 Cl6 2.5083(8)
Mg1 Cl5 2.4759(8)
Mg1 O1 2.1063(14)
Mg1 O2 2.0840(15)
Mg1 O3 2.0688(15)
Mg2 Cl4 2.5196(8)
Mg2 Cl6 2.4997(8)
Mg2 Cl5 2.5309(8)
Mg2 O6 2.0678(15)
Mg2 O5 2.0906(15)
Mg2 O4 2.0674(15)
Si1 N1 1.7343(16)
Si1 C14 1.866(2)
Si1 C13 1.866(2)
Si1 C15 1.866(2)
O6 C36 1.448(2)
O6 C39 1.466(3)
O6 C39A 1.442(9)
O1 C19 1.461(2)
O1 C16 1.460(2)
O2 C23 1.459(2)
O2 C20 1.457(3)
O5 C35 1.449(2)
O5 C32 1.444(2)
O3 C27 1.448(2)
O3 C24 1.444(2)
O4 C31 1.447(3)
O4 C28 1.445(2)
N1 C1 1.441(2)
C1 C2 1.409(3)
C1 C6 1.411(3)
C2 C3 1.391(3)
C2 C7 1.521(3)
C6 C5 1.401(3)
C6 C10 1.512(3)
C4 H4 0.9500
C4 C5 1.371(3)
C4 C3 1.380(3)
C5 H5 0.9500
C9 H9a 0.9800
C9 H9b 0.9800
C9 H9c 0.9800
C9 C7 1.530(3)
C10 H10 1.0000
C10 C11 1.536(3)
C10 C12 1.533(3)
C19 H19a 0.9900
C19 H19b 0.9900
C19 C18 1.506(3)
C11 H11a 0.9800
C11 H11b 0.9800
C11 H11c 0.9800
C18 H18a 0.9900
C18 H18b 0.9900
C18 C17 1.514(3)
C3 H3 0.9500
C27 H27a 0.9900
C27 H27b 0.9900
C27 C26 1.508(3)
C12 H12a 0.9800
C12 H12b 0.9800
C12 H12c 0.9800
C14 H14a 0.9800
C14 H14b 0.9800
C14 H14c 0.9800
C13 H13a 0.9800
C13 H13b 0.9800
C13 H13c 0.9800
C35 H35a 0.9900
C35 H35b 0.9900
C35 C34 1.487(3)
C15 H15a 0.9800
C15 H15b 0.9800
C15 H15c 0.9800
C17 H17a 0.9900
C17 H17b 0.9900
C17 C16 1.515(3)
C23 H23a 0.9900
C23 H23b 0.9900
C23 C22 1.506(3)
C26 H26a 0.9900
C26 H26b 0.9900
C26 C25 1.517(3)
C25 H25a 0.9900
C25 H25b 0.9900
C25 C24 1.517(3)
C7 H7 1.0000
C7 C8 1.536(3)
C24 H24a 0.9900
C24 H24b 0.9900
C16 H16a 0.9900
C16 H16b 0.9900
C8 H8a 0.9800
C8 H8b 0.9800
C8 H8c 0.9800
C31 H31a 0.9900
C31 H31b 0.9900
C31 C30 1.481(4)
C28 H28a 0.9900
C28 H28b 0.9900
C28 C29 1.492(3)
C32 H32a 0.9900
C32 H32b 0.9900
C32 C33 1.520(3)
C33 H33a 0.9900
C33 H33b 0.9900
C33 C34 1.519(3)
C29 H29a 0.9900
C29 H29b 0.9900
C29 C30 1.511(4)
C30 H30a 0.9900
C30 H30b 0.9900
C34 H34a 0.9900
C34 H34b 0.9900
C36 H36a 0.9900
C36 H36b 0.9900
C36 H36c 0.9900
C36 H36d 0.9900
C36 C37 1.514(4)
C36 C37A 1.520(9)
C39 H39a 0.9900
C39 H39b 0.9900
C39 C38 1.520(5)
C39A H39c 0.9900
C39A H39d 0.9900
C39A C38A 1.510(9)
C38 H38a 0.9900
C38 H38b 0.9900
C38 C37 1.529(5)
C37 H37a 0.9900
C37 H37b 0.9900
C20 H20a 0.9900
C20 H20b 0.9900
C20 C21 1.511(3)
C22 H22a 0.9900
C22 H22b 0.9900
C22 C21 1.509(4)
C21 H21a 0.9900
C21 H21b 0.9900
C38A H38c 0.9900
C38A H38d 0.9900
C38A C37A 1.520(9)
C37A H37c 0.9900
C37A H37d 0.9900

loop_
_restr_distance_atom_site_label_1
_restr_distance_atom_site_label_2
_restr_distance_site_symmetry_2
_restr_distance_target
_restr_distance_target_weight_param
_restr_distance_diff
O6 C36 1 1.4300 0.0100 -0.0181
O6 C39 1 1.4300 0.0100 -0.0358
O6 C39A 1 1.4300 0.0100 -0.0122
C39 C38 1 1.5300 0.0100 0.0099
C39A C38A 1 1.5300 0.0100 0.0203
C37 C36 1 1.5300 0.0100 0.0156
C37 C38 1 1.5300 0.0100 0.0015
C37A C36 1 1.5300 0.0100 0.0103
C37A C38A 1 1.5300 0.0100 0.0099
